data_1553215
loop_
_publ_author_name
'Yang, Li'
'Song, Liqiang'
'Huang, Chong'
'Huang, Mingzheng'
'Liu, Bo'

_publ_section_title
;
 Exploiting ortho-substitution effect on formation of oxygen-containing
 [10]paracyclophane through ring-closing metathesis
;
_journal_issue 3
_journal_name_full 'Organic Chemistry Frontiers'
_journal_page_first 319
_journal_paper_doi 10.1039/C5QO00373C
_journal_volume 3
_journal_year 2016
_chemical_absolute_configuration ad
_chemical_formula_moiety 'C16 H17 Cl2 N O4'
_chemical_formula_sum 'C16 H17 Cl2 N O4'
_chemical_formula_weight 358.20
_space_group_crystal_system orthorhombic
_space_group_IT_number 19
_space_group_name_Hall 'P 2ac 2ab'
_space_group_name_H-M_alt 'P 21 21 21'
_atom_sites_solution_hydrogens geom
_audit_creation_date 2015-11-13
_audit_creation_method
;
Olex2 1.2
(compiled 2015.09.30 svn.r3233 for OlexSys, GUI svn.r5103)
;
_audit_update_record
;
2015-11-13 deposited with the CCDC.
2015-12-22 downloaded from the CCDC.
;
_cell_angle_alpha 90
_cell_angle_beta 90
_cell_angle_gamma 90
_cell_formula_units_Z 4
_cell_length_a 8.3061(2)
_cell_length_b 9.7010(2)
_cell_length_c 20.7173(6)
_cell_measurement_reflns_used 4443
_cell_measurement_temperature 294.39(10)
_cell_measurement_theta_max 72.4770
_cell_measurement_theta_min 4.2650
_cell_volume 1669.35(7)
_computing_cell_refinement
;
CrysAlisPro, Agilent Technologies,
Version 1.171.37.35 (release 13-08-2014 CrysAlis171 .NET)
(compiled Aug 13 2014,18:06:01)
;
_computing_data_collection
;
CrysAlisPro, Agilent Technologies,
Version 1.171.37.35 (release 13-08-2014 CrysAlis171 .NET)
(compiled Aug 13 2014,18:06:01)
;
_computing_data_reduction
;
CrysAlisPro, Agilent Technologies,
Version 1.171.37.35 (release 13-08-2014 CrysAlis171 .NET)
(compiled Aug 13 2014,18:06:01)
;
_computing_molecular_graphics 'Olex2 (Dolomanov et al., 2009)'
_computing_publication_material 'Olex2 (Dolomanov et al., 2009)'
_computing_structure_refinement 'ShelXL (Sheldrick, 2015)'
_computing_structure_solution 'ShelXT (Sheldrick, 2015)'
_diffrn_ambient_environment air
_diffrn_ambient_temperature 294.39(10)
_diffrn_detector 'CCD plate'
_diffrn_detector_area_resol_mean 15.9595
_diffrn_detector_type EosS2
_diffrn_measured_fraction_theta_full 1.001
_diffrn_measured_fraction_theta_max 1.000
_diffrn_measurement_details
;
#__ type_ start__ end____ width___ exp.time_
  1 omega    1.00   75.00   1.0000    5.6250
omega____ theta____ kappa____ phi______ frames
    -       36.5421  -99.0000  -30.0000 74

#__ type_ start__ end____ width___ exp.time_
  2 omega   20.00  104.00   1.0000    5.6250
omega____ theta____ kappa____ phi______ frames
    -       36.5421   57.0000   60.0000 84

#__ type_ start__ end____ width___ exp.time_
  3 omega    1.00   75.00   1.0000    5.6250
omega____ theta____ kappa____ phi______ frames
    -       36.5421  -99.0000   60.0000 74

#__ type_ start__ end____ width___ exp.time_
  4 omega  -31.00   53.00   1.0000    5.6250
omega____ theta____ kappa____ phi______ frames
    -       36.5421  -57.0000   60.0000 84

#__ type_ start__ end____ width___ exp.time_
  5 omega   10.00  104.00   1.0000    5.6250
omega____ theta____ kappa____ phi______ frames
    -       36.5421   77.0000  -90.0000 94

#__ type_ start__ end____ width___ exp.time_
  6 omega   91.00  176.00   1.0000   22.5000
omega____ theta____ kappa____ phi______ frames
    -      108.0000   45.0000 -150.0000 85

#__ type_ start__ end____ width___ exp.time_
  7 omega   38.00   91.00   1.0000   22.5000
omega____ theta____ kappa____ phi______ frames
    -      108.0000  -30.0000   30.0000 53

#__ type_ start__ end____ width___ exp.time_
  8 omega   39.00  109.00   1.0000   22.5000
omega____ theta____ kappa____ phi______ frames
    -      108.0000  -94.0000 -120.0000 70

#__ type_ start__ end____ width___ exp.time_
  9 omega   39.00  109.00   1.0000   22.5000
omega____ theta____ kappa____ phi______ frames
    -      108.0000  -94.0000  120.0000 70

#__ type_ start__ end____ width___ exp.time_
 10 omega   38.00   91.00   1.0000   22.5000
omega____ theta____ kappa____ phi______ frames
    -      108.0000  -30.0000  120.0000 53

#__ type_ start__ end____ width___ exp.time_
 11 omega  100.00  178.00   1.0000   22.5000
omega____ theta____ kappa____ phi______ frames
    -      108.0000  111.0000   90.0000 78

#__ type_ start__ end____ width___ exp.time_
 12 omega   81.00  176.00   1.0000   22.5000
omega____ theta____ kappa____ phi______ frames
    -      108.0000   77.0000   30.0000 95

#__ type_ start__ end____ width___ exp.time_
 13 omega  -31.00   53.00   1.0000    5.6250
omega____ theta____ kappa____ phi______ frames
    -       36.5421  -57.0000  150.0000 84

#__ type_ start__ end____ width___ exp.time_
 14 omega   20.00  104.00   1.0000    5.6250
omega____ theta____ kappa____ phi______ frames
    -       36.5421   57.0000  120.0000 84

#__ type_ start__ end____ width___ exp.time_
 15 omega   20.00  104.00   1.0000    5.6250
omega____ theta____ kappa____ phi______ frames
    -       36.5421   57.0000    0.0000 84

#__ type_ start__ end____ width___ exp.time_
 16 omega   20.00  104.00   1.0000    5.6250
omega____ theta____ kappa____ phi______ frames
    -       36.5421   57.0000 -180.0000 84
;
_diffrn_measurement_device 'four-circle diffractometer'
_diffrn_measurement_device_type 'New Gemini, Dual, Cu at zero, EosS2'
_diffrn_measurement_method '\w scans'
_diffrn_orient_matrix_UB_11 0.1707009000
_diffrn_orient_matrix_UB_12 -0.0079404000
_diffrn_orient_matrix_UB_13 0.0287654000
_diffrn_orient_matrix_UB_21 0.0675487000
_diffrn_orient_matrix_UB_22 -0.0395697000
_diffrn_orient_matrix_UB_23 -0.0667104000
_diffrn_orient_matrix_UB_31 0.0263177000
_diffrn_orient_matrix_UB_32 0.1536637000
_diffrn_orient_matrix_UB_33 -0.0157450000
_diffrn_radiation_monochromator graphite
_diffrn_radiation_probe x-ray
_diffrn_radiation_type CuK\a
_diffrn_radiation_wavelength 1.54184
_diffrn_reflns_av_R_equivalents 0.0359
_diffrn_reflns_av_unetI/netI 0.0291
_diffrn_reflns_Laue_measured_fraction_full 1.001
_diffrn_reflns_Laue_measured_fraction_max 1.000
_diffrn_reflns_limit_h_max 9
_diffrn_reflns_limit_h_min -9
_diffrn_reflns_limit_k_max 11
_diffrn_reflns_limit_k_min -8
_diffrn_reflns_limit_l_max 24
_diffrn_reflns_limit_l_min -24
_diffrn_reflns_number 8970
_diffrn_reflns_point_group_measured_fraction_full 1.000
_diffrn_reflns_point_group_measured_fraction_max 1.000
_diffrn_reflns_theta_full 67.075
_diffrn_reflns_theta_max 67.074
_diffrn_reflns_theta_min 4.268
_diffrn_source 'Enhance (Cu) X-ray Source'
_exptl_absorpt_coefficient_mu 3.671
_exptl_absorpt_correction_T_max 1.00000
_exptl_absorpt_correction_T_min 0.55989
_exptl_absorpt_correction_type multi-scan
_exptl_absorpt_process_details
;
CrysAlisPro, Agilent Technologies,
Version 1.171.37.35 (release 13-08-2014 CrysAlis171 .NET)
(compiled Aug 13 2014,18:06:01)
Empirical absorption correction using spherical harmonics,
 implemented in SCALE3 ABSPACK scaling algorithm.
;
_exptl_crystal_colour 'clear light colourless'
_exptl_crystal_colour_lustre clear
_exptl_crystal_colour_modifier light
_exptl_crystal_colour_primary colourless
_exptl_crystal_density_diffrn 1.425
_exptl_crystal_F_000 744
_exptl_crystal_size_max 0.65
_exptl_crystal_size_mid 0.15
_exptl_crystal_size_min 0.05
_refine_diff_density_max 0.368
_refine_diff_density_min -0.263
_refine_diff_density_rms 0.060
_refine_ls_abs_structure_details
;
 Flack x determined using 1055 quotients [(I+)-(I-)]/[(I+)+(I-)]
 (Parsons, Flack and Wagner, Acta Cryst. B69 (2013) 249-259).
;
_refine_ls_abs_structure_Flack -0.004(8)
_refine_ls_extinction_method none
_refine_ls_goodness_of_fit_ref 1.022
_refine_ls_hydrogen_treatment constr
_refine_ls_matrix_type full
_refine_ls_number_parameters 209
_refine_ls_number_reflns 2975
_refine_ls_number_restraints 0
_refine_ls_restrained_S_all 1.022
_refine_ls_R_factor_all 0.0510
_refine_ls_R_factor_gt 0.0478
_refine_ls_shift/su_max 0.000
_refine_ls_shift/su_mean 0.000
_refine_ls_structure_factor_coef Fsqd
_refine_ls_weighting_details 'w=1/[\s^2^(Fo^2^)+(0.1000P)^2^] where P=(Fo^2^+2Fc^2^)/3'
_refine_ls_weighting_scheme calc
_refine_ls_wR_factor_gt 0.1284
_refine_ls_wR_factor_ref 0.1329
_reflns_Friedel_coverage 0.721
_reflns_Friedel_fraction_full 0.999
_reflns_Friedel_fraction_max 0.999
_reflns_number_gt 2749
_reflns_number_total 2975
_reflns_threshold_expression 'I > 2\s(I)'
_cod_data_source_file c5qo00373c2.cif
_cod_data_source_block lb-slq-7044
_cod_database_code 1553215
_shelx_space_group_comment
;
The symmetry employed for this shelxl refinement is uniquely defined
by the following loop, which should always be used as a source of
symmetry information in preference to the above space-group names.
They are only intended as comments.
;
_reflns_odcompleteness_completeness 99.94
_reflns_odcompleteness_iscentric 1
_reflns_odcompleteness_theta 66.97
_olex2_refinement_description
;
1. Fixed Uiso
 At 1.2 times of:
  All C(H) groups, All C(H,H) groups, All N(H) groups
 At 1.5 times of:
  All C(H,H,H) groups
2.a Ternary CH refined with riding coordinates:
 C00B(H00B)
2.b Secondary CH2 refined with riding coordinates:
 C00E(H00A,H00D), C00H(H00E,H00F), C00I(H00H,H00I), C00L(H00J,H00L)
2.c Aromatic/amide H refined with riding coordinates:
 N004(H004), C00C(H00C), C00G(H00G), C00K(H00K), C00M(H00M)
2.d Idealised Me refined as rotating group:
 C00N(H00N,H00O,H00P)
;
_shelx_shelxl_version_number 2014/7
_olex2_date_sample_data_collection 2015-11-12
_olex2_submission_special_instructions 'No special instructions were received'

loop_
_space_group_symop_operation_xyz
'x, y, z'
'-x+1/2, -y, z+1/2'
'-x, y+1/2, -z+1/2'
'x+1/2, -y+1/2, -z'

loop_
_atom_site_label
_atom_site_type_symbol
_atom_site_fract_x
_atom_site_fract_y
_atom_site_fract_z
_atom_site_U_iso_or_equiv
_atom_site_adp_type
_atom_site_occupancy
_atom_site_site_symmetry_order
_atom_site_calc_flag
_atom_site_refinement_flags_posn
Cl01 Cl 0.14441(14) 0.34294(11) 0.86487(6) 0.0662(3) Uani 1 1 d .
Cl02 Cl 0.0646(2) 0.89106(13) 0.89151(7) 0.0839(4) Uani 1 1 d .
O003 O 0.5448(4) 0.4682(2) 0.76091(13) 0.0530(7) Uani 1 1 d .
N004 N 0.4981(3) 0.6731(3) 0.71350(13) 0.0385(6) Uani 1 1 d .
H004 H 0.5191 0.7599 0.7139 0.046 Uiso 1 1 calc R
O005 O 0.1059(4) 0.6019(4) 0.93833(14) 0.0636(8) Uani 1 1 d .
O006 O 0.5720(4) 0.5725(3) 0.57859(15) 0.0676(8) Uani 1 1 d .
C007 C 0.5643(4) 0.5923(3) 0.75910(15) 0.0378(7) Uani 1 1 d .
O008 O 0.4209(6) 0.7581(4) 0.56805(19) 0.0855(11) Uani 1 1 d .
C009 C 0.1651(4) 0.6539(4) 0.73990(18) 0.0471(8) Uani 1 1 d .
C00A C 0.4598(4) 0.6582(4) 0.59718(15) 0.0439(7) Uani 1 1 d .
C00B C 0.3924(4) 0.6192(3) 0.66353(16) 0.0415(7) Uani 1 1 d .
H00B H 0.3903 0.5185 0.6670 0.050 Uiso 1 1 calc R
C00C C 0.1571(4) 0.5222(4) 0.76681(19) 0.0479(8) Uani 1 1 d .
H00C H 0.1666 0.4448 0.7406 0.057 Uiso 1 1 calc R
C00D C 0.1146(4) 0.6200(4) 0.87341(19) 0.0505(9) Uani 1 1 d .
C00E C 0.6707(5) 0.6663(4) 0.80653(19) 0.0495(8) Uani 1 1 d .
H00A H 0.6451 0.7638 0.8054 0.059 Uiso 1 1 calc R
H00D H 0.7818 0.6559 0.7930 0.059 Uiso 1 1 calc R
C00F C 0.1352(4) 0.5069(4) 0.83240(19) 0.0481(8) Uani 1 1 d .
C00G C 0.1357(5) 0.7657(4) 0.7790(2) 0.0514(9) Uani 1 1 d .
H00G H 0.1350 0.8539 0.7614 0.062 Uiso 1 1 calc R
C00H C 0.2203(5) 0.6733(5) 0.67153(18) 0.0510(9) Uani 1 1 d .
H00E H 0.2167 0.7704 0.6605 0.061 Uiso 1 1 calc R
H00F H 0.1489 0.6242 0.6425 0.061 Uiso 1 1 calc R
C00I C 0.6550(5) 0.6148(4) 0.87650(18) 0.0511(9) Uani 1 1 d .
H00H H 0.6565 0.5148 0.8765 0.061 Uiso 1 1 calc R
H00I H 0.7475 0.6463 0.9010 0.061 Uiso 1 1 calc R
C00J C 0.1071(5) 0.7477(4) 0.8443(2) 0.0535(9) Uani 1 1 d .
C00K C 0.5047(5) 0.6632(4) 0.90941(18) 0.0526(9) Uani 1 1 d .
H00K H 0.4827 0.7572 0.9077 0.063 Uiso 1 1 calc R
C00L C 0.2536(6) 0.6402(6) 0.9723(2) 0.0668(12) Uani 1 1 d .
H00J H 0.2489 0.6049 1.0161 0.080 Uiso 1 1 calc R
H00L H 0.2602 0.7399 0.9748 0.080 Uiso 1 1 calc R
C00M C 0.4020(5) 0.5863(5) 0.94016(19) 0.0551(9) Uani 1 1 d .
H00M H 0.4221 0.4921 0.9423 0.066 Uiso 1 1 calc R
C00N C 0.6524(7) 0.6055(6) 0.5183(2) 0.0739(13) Uani 1 1 d .
H00N H 0.5763 0.6007 0.4835 0.111 Uiso 1 1 calc GR
H00O H 0.7377 0.5407 0.5109 0.111 Uiso 1 1 calc GR
H00P H 0.6962 0.6969 0.5207 0.111 Uiso 1 1 calc GR

loop_
_atom_site_aniso_label
_atom_site_aniso_U_11
_atom_site_aniso_U_22
_atom_site_aniso_U_33
_atom_site_aniso_U_23
_atom_site_aniso_U_13
_atom_site_aniso_U_12
Cl01 0.0693(6) 0.0587(6) 0.0707(6) 0.0113(5) -0.0009(5) -0.0103(5)
Cl02 0.0963(9) 0.0724(7) 0.0829(8) -0.0236(6) 0.0030(7) 0.0207(7)
O003 0.0642(17) 0.0331(12) 0.0618(16) 0.0046(11) -0.0124(13) -0.0006(12)
N004 0.0435(14) 0.0300(12) 0.0419(14) 0.0016(11) -0.0016(11) -0.0021(11)
O005 0.0529(15) 0.087(2) 0.0513(15) -0.0040(15) 0.0103(12) -0.0058(14)
O006 0.078(2) 0.0702(18) 0.0543(16) 0.0115(14) 0.0172(15) 0.0177(17)
C007 0.0351(14) 0.0351(16) 0.0433(16) 0.0026(13) 0.0019(13) 0.0023(13)
O008 0.103(3) 0.086(2) 0.0681(19) 0.0272(18) 0.012(2) 0.026(2)
C009 0.0329(15) 0.056(2) 0.0526(19) 0.0022(17) -0.0048(14) -0.0021(15)
C00A 0.0515(18) 0.0418(16) 0.0383(15) 0.0003(14) -0.0056(14) 0.0027(15)
C00B 0.0454(18) 0.0371(16) 0.0419(16) 0.0000(13) -0.0035(13) -0.0030(14)
C00C 0.0360(16) 0.0540(19) 0.054(2) -0.0069(17) 0.0012(14) -0.0024(15)
C00D 0.0333(16) 0.065(2) 0.053(2) -0.0024(17) 0.0033(14) -0.0041(15)
C00E 0.0443(18) 0.0495(19) 0.0546(19) 0.0044(17) -0.0036(15) -0.0090(16)
C00F 0.0356(16) 0.054(2) 0.055(2) 0.0002(17) -0.0003(14) -0.0035(16)
C00G 0.0411(18) 0.0468(19) 0.066(2) 0.0009(17) -0.0015(17) 0.0024(16)
C00H 0.0474(19) 0.057(2) 0.0486(18) 0.0066(16) -0.0067(15) 0.0010(17)
C00I 0.0471(19) 0.057(2) 0.0489(19) -0.0006(17) -0.0096(15) -0.0015(16)
C00J 0.0411(19) 0.059(2) 0.060(2) -0.0092(18) 0.0001(17) 0.0024(16)
C00K 0.054(2) 0.051(2) 0.052(2) -0.0064(17) -0.0080(16) 0.0017(17)
C00L 0.063(2) 0.091(3) 0.0471(19) -0.011(2) 0.0025(18) -0.001(3)
C00M 0.053(2) 0.062(2) 0.050(2) -0.0026(18) -0.0069(17) 0.0017(18)
C00N 0.077(3) 0.095(4) 0.050(2) -0.001(2) 0.017(2) 0.000(3)

loop_
_atom_type_symbol
_atom_type_description
_atom_type_scat_dispersion_real
_atom_type_scat_dispersion_imag
_atom_type_scat_source
C C 0.0181 0.0091 'International Tables Vol C Tables 4.2.6.8 and 6.1.1.4'
H H 0.0000 0.0000 'International Tables Vol C Tables 4.2.6.8 and 6.1.1.4'
Cl Cl 0.3639 0.7018 'International Tables Vol C Tables 4.2.6.8 and 6.1.1.4'
N N 0.0311 0.0180 'International Tables Vol C Tables 4.2.6.8 and 6.1.1.4'
O O 0.0492 0.0322 'International Tables Vol C Tables 4.2.6.8 and 6.1.1.4'

loop_
_geom_angle_atom_site_label_1
_geom_angle_atom_site_label_2
_geom_angle_atom_site_label_3
_geom_angle
C007 N004 H004 118.8
C007 N004 C00B 122.5(3)
C00B N004 H004 118.8
C00D O005 C00L 113.5(3)
C00A O006 C00N 116.2(4)
O003 C007 N004 123.0(3)
O003 C007 C00E 122.1(3)
N004 C007 C00E 114.9(3)
C00C C009 C00H 120.4(3)
C00G C009 C00C 118.6(4)
C00G C009 C00H 120.7(4)
O006 C00A C00B 111.6(3)
O008 C00A O006 124.3(4)
O008 C00A C00B 124.0(4)
N004 C00B C00A 109.2(3)
N004 C00B H00B 108.5
N004 C00B C00H 111.3(3)
C00A C00B H00B 108.5
C00H C00B C00A 110.7(3)
C00H C00B H00B 108.5
C009 C00C H00C 120.1
C00F C00C C009 119.9(4)
C00F C00C H00C 120.1
O005 C00D C00F 120.5(4)
O005 C00D C00J 123.1(4)
C00J C00D C00F 116.4(4)
C007 C00E H00A 108.7
C007 C00E H00D 108.7
C007 C00E C00I 114.3(3)
H00A C00E H00D 107.6
C00I C00E H00A 108.7
C00I C00E H00D 108.7
C00C C00F Cl01 118.5(3)
C00C C00F C00D 122.0(4)
C00D C00F Cl01 119.4(3)
C009 C00G H00G 119.8
C009 C00G C00J 120.4(4)
C00J C00G H00G 119.8
C009 C00H C00B 110.2(3)
C009 C00H H00E 109.6
C009 C00H H00F 109.6
C00B C00H H00E 109.6
C00B C00H H00F 109.6
H00E C00H H00F 108.1
C00E C00I H00H 108.9
C00E C00I H00I 108.9
H00H C00I H00I 107.7
C00K C00I C00E 113.4(3)
C00K C00I H00H 108.9
C00K C00I H00I 108.9
C00D C00J Cl02 118.9(3)
C00D C00J C00G 122.2(4)
C00G C00J Cl02 119.0(3)
C00I C00K H00K 116.9
C00M C00K C00I 126.1(4)
C00M C00K H00K 116.9
O005 C00L H00J 109.0
O005 C00L H00L 109.0
O005 C00L C00M 112.9(3)
H00J C00L H00L 107.8
C00M C00L H00J 109.0
C00M C00L H00L 109.0
C00K C00M C00L 123.9(4)
C00K C00M H00M 118.0
C00L C00M H00M 118.0
O006 C00N H00N 109.5
O006 C00N H00O 109.5
O006 C00N H00P 109.5
H00N C00N H00O 109.5
H00N C00N H00P 109.5
H00O C00N H00P 109.5

loop_
_geom_bond_atom_site_label_1
_geom_bond_atom_site_label_2
_geom_bond_distance
Cl01 C00F 1.729(4)
Cl02 C00J 1.736(4)
O003 C007 1.215(4)
N004 H004 0.8600
N004 C007 1.345(4)
N004 C00B 1.455(4)
O005 C00D 1.358(5)
O005 C00L 1.462(6)
O006 C00A 1.307(5)
O006 C00N 1.452(5)
C007 C00E 1.504(5)
O008 C00A 1.186(5)
C009 C00C 1.396(6)
C009 C00G 1.376(6)
C009 C00H 1.501(5)
C00A C00B 1.531(5)
C00B H00B 0.9800
C00B C00H 1.531(5)
C00C H00C 0.9300
C00C C00F 1.379(5)
C00D C00F 1.399(6)
C00D C00J 1.379(6)
C00E H00A 0.9700
C00E H00D 0.9700
C00E C00I 1.539(5)
C00G H00G 0.9300
C00G C00J 1.386(7)
C00H H00E 0.9700
C00H H00F 0.9700
C00I H00H 0.9700
C00I H00I 0.9700
C00I C00K 1.499(6)
C00K H00K 0.9300
C00K C00M 1.300(6)
C00L H00J 0.9700
C00L H00L 0.9700
C00L C00M 1.496(6)
C00M H00M 0.9300
C00N H00N 0.9600
C00N H00O 0.9600
C00N H00P 0.9600

loop_
_geom_torsion_atom_site_label_1
_geom_torsion_atom_site_label_2
_geom_torsion_atom_site_label_3
_geom_torsion_atom_site_label_4
_geom_torsion
O003 C007 C00E C00I -41.3(5)
N004 C007 C00E C00I 141.0(3)
N004 C00B C00H C009 -49.6(4)
O005 C00D C00F Cl01 1.6(5)
O005 C00D C00F C00C -174.8(3)
O005 C00D C00J Cl02 -6.6(5)
O005 C00D C00J C00G 172.0(4)
O005 C00L C00M C00K 108.6(5)
O006 C00A C00B N004 82.6(4)
O006 C00A C00B C00H -154.5(3)
C007 N004 C00B C00A -124.2(3)
C007 N004 C00B C00H 113.2(4)
C007 C00E C00I C00K -75.7(4)
O008 C00A C00B N004 -93.6(5)
O008 C00A C00B C00H 29.3(5)
C009 C00C C00F Cl01 -174.2(3)
C009 C00C C00F C00D 2.3(5)
C009 C00G C00J Cl02 -178.1(3)
C009 C00G C00J C00D 3.3(6)
C00A C00B C00H C009 -171.3(3)
C00B N004 C007 O003 2.2(5)
C00B N004 C007 C00E 179.8(3)
C00C C009 C00G C00J 3.3(5)
C00C C009 C00H C00B -60.3(4)
C00D O005 C00L C00M -45.3(6)
C00E C00I C00K C00M 129.3(4)
C00F C00D C00J Cl02 174.6(3)
C00F C00D C00J C00G -6.8(5)
C00G C009 C00C C00F -6.0(5)
C00G C009 C00H C00B 113.6(4)
C00H C009 C00C C00F 168.1(3)
C00H C009 C00G C00J -170.8(3)
C00I C00K C00M C00L 179.9(4)
C00J C00D C00F Cl01 -179.5(3)
C00J C00D C00F C00C 4.0(5)
C00L O005 C00D C00F 103.7(4)
C00L O005 C00D C00J -75.1(5)
C00N O006 C00A O008 0.4(7)
C00N O006 C00A C00B -175.7(4)
